data_4024971
loop_
_publ_author_name
'Benito Alcaide'
'Pedro Almendros'
'Cristina Aragoncillo'
'Ricardo Callejo'
'M. Pilar Ruiz'
'M. Rosario Torres'

_publ_section_title
;
Rhodium-Catalyzed Synthesis of 3-Hydroxy-\b-lactams via Oxonium Ylide
Generation: Three-Component Reaction between Azetidine-2,3-diones, Ethyl
Diazoacetate, and Alcohols
;
_journal_name_full 'Journal of Organic Chemistry'
_journal_page_first 8421
_journal_page_last 8424
_journal_paper_doi 10.1021/jo9019013
_journal_volume 74
_journal_year 2009
_chemical_formula_sum 'C19 H25 N O7'
_chemical_formula_weight 379.40
_chemical_name_systematic
; 
 ? 
;
_space_group_IT_number 19
_symmetry_cell_setting orthorhombic
_symmetry_space_group_name_Hall 'P 2ac 2ab'
_symmetry_space_group_name_H-M 'P 21 21 21'
_atom_sites_solution_hydrogens geom
_atom_sites_solution_primary direct
_atom_sites_solution_secondary difmap
_audit_creation_method SHELXL-97
_cell_angle_alpha 90.00
_cell_angle_beta 90.00
_cell_angle_gamma 90.00
_cell_formula_units_Z 4
_cell_length_a 5.5776(7)
_cell_length_b 13.9511(17)
_cell_length_c 25.656(3)
_cell_measurement_reflns_used 1297
_cell_measurement_temperature 296(2)
_cell_measurement_theta_max 15.15
_cell_measurement_theta_min 2.92
_cell_volume 1996.4(4)
_computing_cell_refinement 'Bruker SMART'
_computing_data_collection 'Bruker SMART'
_computing_data_reduction 'Bruker SAINT'
_computing_molecular_graphics 'Bruker SHELXTL'
_computing_publication_material 'Bruker SHELXTL'
_computing_structure_refinement 'SHELXL-97 (Sheldrick, 1997)'
_computing_structure_solution 'SHELXS-97 (Sheldrick, 1990)'
_diffrn_ambient_temperature 296(2)
_diffrn_measured_fraction_theta_full 0.996
_diffrn_measured_fraction_theta_max 0.996
_diffrn_measurement_device_type 'CCD area detector'
_diffrn_measurement_method 'phi and omega scans'
_diffrn_radiation_monochromator graphite
_diffrn_radiation_source 'fine-focus sealed tube'
_diffrn_radiation_type MoK\a
_diffrn_radiation_wavelength 0.71073
_diffrn_reflns_av_R_equivalents 0.1120
_diffrn_reflns_av_sigmaI/netI 0.1614
_diffrn_reflns_limit_h_max 6
_diffrn_reflns_limit_h_min -6
_diffrn_reflns_limit_k_max 16
_diffrn_reflns_limit_k_min -16
_diffrn_reflns_limit_l_max 30
_diffrn_reflns_limit_l_min -24
_diffrn_reflns_number 15396
_diffrn_reflns_theta_full 25.00
_diffrn_reflns_theta_max 25.00
_diffrn_reflns_theta_min 1.59
_exptl_absorpt_coefficient_mu 0.096
_exptl_absorpt_correction_type none
_exptl_crystal_colour colorless
_exptl_crystal_density_diffrn 1.262
_exptl_crystal_density_method 'not measured'
_exptl_crystal_description needle
_exptl_crystal_F_000 808
_exptl_crystal_size_max 0.45
_exptl_crystal_size_mid 0.07
_exptl_crystal_size_min 0.04
_refine_diff_density_max 0.183
_refine_diff_density_min -0.220
_refine_diff_density_rms 0.042
_refine_ls_abs_structure_details 'Flack H D (1983), Acta Cryst. A39, 876-881'
_refine_ls_abs_structure_Flack 0(2)
_refine_ls_extinction_method none
_refine_ls_goodness_of_fit_ref 0.882
_refine_ls_hydrogen_treatment constr
_refine_ls_matrix_type full
_refine_ls_number_parameters 245
_refine_ls_number_reflns 3507
_refine_ls_number_restraints 0
_refine_ls_restrained_S_all 0.882
_refine_ls_R_factor_all 0.1735
_refine_ls_R_factor_gt 0.0464
_refine_ls_shift/su_max 0.000
_refine_ls_shift/su_mean 0.000
_refine_ls_structure_factor_coef Fsqd
_refine_ls_weighting_details 'calc w=1/[\s^2^(Fo^2^)+(0.0300P)^2^+0.0000P] where P=(Fo^2^+2Fc^2^)/3'
_refine_ls_weighting_scheme calc
_refine_ls_wR_factor_gt 0.0832
_refine_ls_wR_factor_ref 0.1060
_reflns_number_gt 1340
_reflns_number_total 3507
_reflns_threshold_expression >2sigma(I)
_cod_data_source_file jo9019013_si_003.cif
_cod_data_source_block rm327a
_cod_depositor_comments
;
The following automatic conversions were performed:
'_symmetry_cell_setting' value 'Orthorhombic' changed to 'orthorhombic'
according to '/home/saulius/struct/CIF-dictionaries/cif_core.dic'
dictionary named 'cif_core.dic' version 2.4.1 from 2010-06-29.

Automatic conversion script
Id: cif_fix_enum 1527 2010-12-29 10:47:43Z saulius 
;
_cod_original_sg_symbol_H-M P2(1)2(1)2(1)
_cod_database_code 4024971

loop_
_symmetry_equiv_pos_as_xyz
'x, y, z'
'-x+1/2, -y, z+1/2'
'-x, y+1/2, -z+1/2'
'x+1/2, -y+1/2, -z'

loop_
_atom_site_label
_atom_site_type_symbol
_atom_site_fract_x
_atom_site_fract_y
_atom_site_fract_z
_atom_site_U_iso_or_equiv
_atom_site_adp_type
_atom_site_occupancy
_atom_site_symmetry_multiplicity
_atom_site_calc_flag
_atom_site_refinement_flags
_atom_site_disorder_assembly
_atom_site_disorder_group
C2 C 0.3824(9) 1.0126(3) 0.85975(19) 0.0458(13) Uani 1 1 d . . .
C3 C 0.5386(7) 0.9217(3) 0.85466(16) 0.0385(11) Uani 1 1 d . . .
C4 C 0.6925(8) 0.9676(3) 0.89901(15) 0.0412(11) Uani 1 1 d . . .
H4 H 0.8516 0.9840 0.8880 0.049 Uiso 1 1 d R . .
C5 C 0.6534(8) 0.9113(3) 0.80028(17) 0.0467(12) Uani 1 1 d . . .
H5 H 0.5138 0.9036 0.7793 0.056 Uiso 1 1 d R . .
C6 C 0.8105(10) 0.8252(4) 0.7987(2) 0.0536(13) Uani 1 1 d . . .
C7 C 0.6839(8) 0.9174(3) 0.95051(16) 0.0447(12) Uani 1 1 d . . .
H7 H 0.5249 0.8985 0.9578 0.054 Uiso 1 1 d R . .
C8 C 0.8606(8) 0.8323(3) 0.95372(18) 0.0571(14) Uani 1 1 d . . .
H8A H 0.7817 0.7757 0.9674 0.069 Uiso 1 1 calc R . .
H8B H 0.9261 0.8174 0.9196 0.069 Uiso 1 1 calc R . .
C9 C 0.9360(9) 0.9318(3) 1.02173(19) 0.0551(14) Uani 1 1 d . . .
C10 C 1.1281(9) 0.9995(4) 1.0390(2) 0.112(2) Uani 1 1 d . . .
H10A H 1.2774 0.9657 1.0419 0.167 Uiso 1 1 calc R . .
H10B H 1.0862 1.0261 1.0723 0.167 Uiso 1 1 calc R . .
H10C H 1.1442 1.0502 1.0140 0.167 Uiso 1 1 calc R . .
C11 C 0.8084(12) 0.8858(3) 1.06655(18) 0.097(2) Uani 1 1 d . . .
H11A H 0.6957 0.8396 1.0536 0.146 Uiso 1 1 calc R . .
H11B H 0.7247 0.9340 1.0861 0.146 Uiso 1 1 calc R . .
H11C H 0.9229 0.8544 1.0887 0.146 Uiso 1 1 calc R . .
C12 C 0.5128(9) 1.1429(3) 0.92149(17) 0.0606(15) Uani 1 1 d . . .
H12A H 0.5385 1.1342 0.9586 0.073 Uiso 1 1 calc R . .
H12B H 0.3537 1.1696 0.9168 0.073 Uiso 1 1 calc R . .
C13 C 0.6952(9) 1.2129(3) 0.9009(2) 0.0458(12) Uani 1 1 d . . .
C14 C 0.8646(11) 1.2547(4) 0.9316(2) 0.0692(17) Uani 1 1 d . . .
H14 H 0.8735 1.2383 0.9666 0.083 Uiso 1 1 calc R . .
C15 C 1.0215(11) 1.3203(4) 0.9117(3) 0.088(2) Uani 1 1 d . . .
H15 H 1.1320 1.3491 0.9339 0.106 Uiso 1 1 calc R . .
C16 C 1.0205(13) 1.3441(4) 0.8613(3) 0.097(2) Uani 1 1 d . . .
H16 H 1.1364 1.3850 0.8478 0.116 Uiso 1 1 calc R . .
C17 C 0.8420(12) 1.3062(4) 0.8294(2) 0.095(2) Uani 1 1 d . . .
H17 H 0.8280 1.3263 0.7950 0.114 Uiso 1 1 calc R . .
C18 C 0.6878(11) 1.2394(4) 0.8492(2) 0.0849(19) Uani 1 1 d . . .
H18 H 0.5753 1.2112 0.8272 0.102 Uiso 1 1 calc R . .
C19 C 0.8352(11) 0.6598(4) 0.7743(3) 0.115(3) Uani 1 1 d . . .
H19A H 0.8524 0.6403 0.7383 0.138 Uiso 1 1 calc R . .
H19B H 0.9940 0.6680 0.7891 0.138 Uiso 1 1 calc R . .
C20 C 0.7064(17) 0.5887(4) 0.8028(3) 0.188(4) Uani 1 1 d . . .
H20A H 0.6387 0.6169 0.8336 0.282 Uiso 1 1 calc R . .
H20B H 0.8136 0.5379 0.8125 0.282 Uiso 1 1 calc R . .
H20C H 0.5803 0.5633 0.7814 0.282 Uiso 1 1 calc R . .
N1 N 0.5240(7) 1.0495(2) 0.89580(14) 0.0426(10) Uani 1 1 d . . .
O1 O 0.1976(6) 1.04255(19) 0.83829(11) 0.0568(10) Uani 1 1 d . . .
O2 O 0.4285(5) 0.83464(18) 0.86972(11) 0.0505(9) Uani 1 1 d . . .
H2 H 0.3106 0.8273 0.8390 0.42(7) Uiso 1 1 d R . .
O3 O 0.7815(5) 0.9945(2) 0.78523(10) 0.0587(9) Uani 1 1 d . . .
H3 H 0.9401 0.9955 0.8062 0.070 Uiso 1 1 d R . .
O4 O 1.0096(6) 0.8207(3) 0.81522(14) 0.0815(12) Uani 1 1 d . . .
O5 O 0.7005(7) 0.7508(3) 0.77744(13) 0.0859(12) Uani 1 1 d . . .
O6 O 0.7703(6) 0.9830(2) 0.98949(11) 0.0605(10) Uani 1 1 d . . .
O7 O 1.0404(6) 0.8637(2) 0.98752(14) 0.0736(11) Uani 1 1 d . . .

loop_
_atom_site_aniso_label
_atom_site_aniso_U_11
_atom_site_aniso_U_22
_atom_site_aniso_U_33
_atom_site_aniso_U_23
_atom_site_aniso_U_13
_atom_site_aniso_U_12
C2 0.038(3) 0.038(3) 0.062(4) 0.010(3) 0.006(3) 0.000(3)
C3 0.033(3) 0.041(3) 0.042(3) 0.001(2) -0.004(3) 0.001(3)
C4 0.038(3) 0.039(3) 0.047(3) -0.003(2) 0.002(3) 0.004(3)
C5 0.040(3) 0.052(3) 0.048(3) -0.006(3) -0.010(3) 0.004(3)
C6 0.044(3) 0.059(4) 0.058(4) -0.010(3) 0.009(3) -0.006(4)
C7 0.048(3) 0.043(3) 0.043(3) -0.002(3) -0.011(3) -0.001(3)
C8 0.061(4) 0.052(3) 0.058(3) 0.001(3) -0.009(3) 0.009(3)
C9 0.050(3) 0.056(3) 0.059(4) -0.002(3) -0.008(3) 0.002(3)
C10 0.072(5) 0.127(5) 0.136(6) -0.045(5) -0.014(4) -0.014(4)
C11 0.132(6) 0.087(4) 0.072(4) 0.030(3) 0.000(4) -0.022(4)
C12 0.067(4) 0.042(3) 0.073(4) -0.016(3) 0.012(4) 0.006(3)
C13 0.049(3) 0.028(3) 0.060(4) 0.002(3) 0.001(3) 0.008(3)
C14 0.079(5) 0.058(4) 0.071(4) -0.003(3) -0.005(4) 0.004(3)
C15 0.063(5) 0.063(4) 0.139(7) -0.020(4) 0.010(5) -0.018(4)
C16 0.091(6) 0.068(4) 0.131(7) 0.017(5) 0.023(6) -0.024(4)
C17 0.113(6) 0.075(5) 0.097(5) 0.019(4) 0.002(5) -0.017(4)
C18 0.112(5) 0.062(4) 0.080(5) 0.008(3) -0.010(4) -0.022(4)
C19 0.112(6) 0.062(4) 0.171(7) -0.062(4) -0.004(5) 0.018(5)
C20 0.267(11) 0.119(6) 0.178(8) 0.081(6) 0.074(8) 0.072(8)
N1 0.042(2) 0.032(2) 0.053(3) -0.0023(19) 0.001(2) 0.005(2)
O1 0.034(2) 0.054(2) 0.083(3) 0.0154(17) -0.004(2) 0.0009(18)
O2 0.051(2) 0.0364(18) 0.064(2) 0.0091(16) -0.002(2) -0.0065(16)
O3 0.049(2) 0.072(2) 0.056(2) 0.0150(18) -0.0012(19) -0.008(2)
O4 0.044(2) 0.083(3) 0.117(3) -0.030(2) -0.016(2) 0.016(2)
O5 0.067(3) 0.070(3) 0.121(3) -0.046(2) -0.019(2) 0.002(2)
O6 0.078(3) 0.054(2) 0.050(2) -0.0064(18) -0.015(2) 0.019(2)
O7 0.057(2) 0.076(3) 0.087(3) -0.022(2) -0.016(2) 0.027(2)

loop_
_atom_type_symbol
_atom_type_description
_atom_type_scat_dispersion_real
_atom_type_scat_dispersion_imag
_atom_type_scat_source
C C 0.0033 0.0016 'International Tables Vol C Tables 4.2.6.8 and 6.1.1.4'
H H 0.0000 0.0000 'International Tables Vol C Tables 4.2.6.8 and 6.1.1.4'
N N 0.0061 0.0033 'International Tables Vol C Tables 4.2.6.8 and 6.1.1.4'
O O 0.0106 0.0060 'International Tables Vol C Tables 4.2.6.8 and 6.1.1.4'

loop_
_geom_angle_atom_site_label_1
_geom_angle_atom_site_label_2
_geom_angle_atom_site_label_3
_geom_angle
_geom_angle_site_symmetry_1
_geom_angle_site_symmetry_3
_geom_angle_publ_flag
O1 C2 N1 132.6(5) . . ?
O1 C2 C3 135.0(5) . . ?
N1 C2 C3 92.4(4) . . ?
O2 C3 C5 110.2(3) . . ?
O2 C3 C2 115.9(3) . . ?
C5 C3 C2 112.9(3) . . ?
O2 C3 C4 113.0(3) . . ?
C5 C3 C4 118.0(3) . . ?
C2 C3 C4 85.0(3) . . ?
N1 C4 C7 112.9(4) . . ?
N1 C4 C3 85.8(3) . . ?
C7 C4 C3 115.7(4) . . ?
N1 C4 H4 112.8 . . ?
C7 C4 H4 113.6 . . ?
C3 C4 H4 113.1 . . ?
O3 C5 C6 110.9(4) . . ?
O3 C5 C3 112.2(3) . . ?
C6 C5 C3 110.3(4) . . ?
O3 C5 H5 110.5 . . ?
C6 C5 H5 111.9 . . ?
C3 C5 H5 100.6 . . ?
O4 C6 O5 122.5(5) . . ?
O4 C6 C5 125.6(5) . . ?
O5 C6 C5 111.9(5) . . ?
O6 C7 C4 107.8(3) . . ?
O6 C7 C8 103.8(3) . . ?
C4 C7 C8 112.7(4) . . ?
O6 C7 H7 110.8 . . ?
C4 C7 H7 109.6 . . ?
C8 C7 H7 111.9 . . ?
O7 C8 C7 104.4(3) . . ?
O7 C8 H8A 110.9 . . ?
C7 C8 H8A 110.9 . . ?
O7 C8 H8B 110.9 . . ?
C7 C8 H8B 110.9 . . ?
H8A C8 H8B 108.9 . . ?
O6 C9 O7 104.0(4) . . ?
O6 C9 C10 108.6(4) . . ?
O7 C9 C10 108.2(4) . . ?
O6 C9 C11 110.5(4) . . ?
O7 C9 C11 112.5(4) . . ?
C10 C9 C11 112.5(4) . . ?
C9 C10 H10A 109.5 . . ?
C9 C10 H10B 109.5 . . ?
H10A C10 H10B 109.5 . . ?
C9 C10 H10C 109.5 . . ?
H10A C10 H10C 109.5 . . ?
H10B C10 H10C 109.5 . . ?
C9 C11 H11A 109.5 . . ?
C9 C11 H11B 109.5 . . ?
H11A C11 H11B 109.5 . . ?
C9 C11 H11C 109.5 . . ?
H11A C11 H11C 109.5 . . ?
H11B C11 H11C 109.5 . . ?
N1 C12 C13 113.0(4) . . ?
N1 C12 H12A 109.0 . . ?
C13 C12 H12A 109.0 . . ?
N1 C12 H12B 109.0 . . ?
C13 C12 H12B 109.0 . . ?
H12A C12 H12B 107.8 . . ?
C14 C13 C18 117.6(5) . . ?
C14 C13 C12 123.0(5) . . ?
C18 C13 C12 119.4(5) . . ?
C13 C14 C15 121.1(5) . . ?
C13 C14 H14 119.4 . . ?
C15 C14 H14 119.4 . . ?
C16 C15 C14 121.7(7) . . ?
C16 C15 H15 119.2 . . ?
C14 C15 H15 119.2 . . ?
C15 C16 C17 118.5(7) . . ?
C15 C16 H16 120.7 . . ?
C17 C16 H16 120.7 . . ?
C18 C17 C16 119.4(6) . . ?
C18 C17 H17 120.3 . . ?
C16 C17 H17 120.3 . . ?
C17 C18 C13 121.4(6) . . ?
C17 C18 H18 119.3 . . ?
C13 C18 H18 119.3 . . ?
C20 C19 O5 108.3(6) . . ?
C20 C19 H19A 110.0 . . ?
O5 C19 H19A 110.0 . . ?
C20 C19 H19B 110.0 . . ?
O5 C19 H19B 110.0 . . ?
H19A C19 H19B 108.4 . . ?
C19 C20 H20A 109.5 . . ?
C19 C20 H20B 109.5 . . ?
H20A C20 H20B 109.5 . . ?
C19 C20 H20C 109.5 . . ?
H20A C20 H20C 109.5 . . ?
H20B C20 H20C 109.5 . . ?
C2 N1 C12 129.6(4) . . ?
C2 N1 C4 96.7(3) . . ?
C12 N1 C4 133.6(4) . . ?
C3 O2 H2 98.8 . . ?
C5 O3 H3 107.5 . . ?
C6 O5 C19 117.4(4) . . ?
C9 O6 C7 107.5(3) . . ?
C8 O7 C9 107.5(3) . . ?

loop_
_geom_bond_atom_site_label_1
_geom_bond_atom_site_label_2
_geom_bond_distance
_geom_bond_site_symmetry_2
_geom_bond_publ_flag
C2 O1 1.241(5) . ?
C2 N1 1.321(5) . ?
C2 C3 1.544(6) . ?
C3 O2 1.415(4) . ?
C3 C5 1.542(5) . ?
C3 C4 1.562(5) . ?
C4 N1 1.482(5) . ?
C4 C7 1.496(5) . ?
C4 H4 0.9586 . ?
C5 O3 1.417(4) . ?
C5 C6 1.487(6) . ?
C5 H5 0.9528 . ?
C6 O4 1.191(5) . ?
C6 O5 1.324(5) . ?
C7 O6 1.438(4) . ?
C7 C8 1.546(5) . ?
C7 H7 0.9436 . ?
C8 O7 1.397(5) . ?
C8 H8A 0.9700 . ?
C8 H8B 0.9700 . ?
C9 O6 1.431(5) . ?
C9 O7 1.419(5) . ?
C9 C10 1.496(6) . ?
C9 C11 1.497(6) . ?
C10 H10A 0.9600 . ?
C10 H10B 0.9600 . ?
C10 H10C 0.9600 . ?
C11 H11A 0.9600 . ?
C11 H11B 0.9600 . ?
C11 H11C 0.9600 . ?
C12 N1 1.461(5) . ?
C12 C13 1.506(6) . ?
C12 H12A 0.9700 . ?
C12 H12B 0.9700 . ?
C13 C14 1.360(6) . ?
C13 C18 1.379(6) . ?
C14 C15 1.365(7) . ?
C14 H14 0.9300 . ?
C15 C16 1.336(7) . ?
C15 H15 0.9300 . ?
C16 C17 1.392(7) . ?
C16 H16 0.9300 . ?
C17 C18 1.366(7) . ?
C17 H17 0.9300 . ?
C18 H18 0.9300 . ?
C19 C20 1.426(8) . ?
C19 O5 1.476(6) . ?
C19 H19A 0.9700 . ?
C19 H19B 0.9700 . ?
C20 H20A 0.9600 . ?
C20 H20B 0.9600 . ?
C20 H20C 0.9600 . ?
O2 H2 1.0314 . ?
O3 H3 1.0348 . ?

loop_
_geom_hbond_atom_site_label_D
_geom_hbond_atom_site_label_H
_geom_hbond_atom_site_label_A
_geom_hbond_distance_DH
_geom_hbond_distance_HA
_geom_hbond_distance_DA
_geom_hbond_angle_DHA
_geom_hbond_site_symmetry_A
O2 H2 O4 1.03 1.79 2.730(5) 149.8 1_455
O3 H3 O1 1.03 1.78 2.773(4) 159.1 1_655

loop_
_geom_torsion_atom_site_label_1
_geom_torsion_atom_site_label_2
_geom_torsion_atom_site_label_3
_geom_torsion_atom_site_label_4
_geom_torsion
_geom_torsion_site_symmetry_1
_geom_torsion_site_symmetry_2
_geom_torsion_site_symmetry_3
_geom_torsion_site_symmetry_4
_geom_torsion_publ_flag
O1 C2 C3 O2 -65.9(7) . . . . ?
N1 C2 C3 O2 115.3(4) . . . . ?
O1 C2 C3 C5 62.6(6) . . . . ?
N1 C2 C3 C5 -116.2(4) . . . . ?
O1 C2 C3 C4 -179.1(5) . . . . ?
N1 C2 C3 C4 2.2(3) . . . . ?
O2 C3 C4 N1 -118.0(3) . . . . ?
C5 C3 C4 N1 111.3(4) . . . . ?
C2 C3 C4 N1 -1.9(3) . . . . ?
O2 C3 C4 C7 -4.5(5) . . . . ?
C5 C3 C4 C7 -135.2(4) . . . . ?
C2 C3 C4 C7 111.5(4) . . . . ?
O2 C3 C5 O3 -175.5(3) . . . . ?
C2 C3 C5 O3 53.1(5) . . . . ?
C4 C3 C5 O3 -43.6(5) . . . . ?
O2 C3 C5 C6 -51.3(5) . . . . ?
C2 C3 C5 C6 177.3(4) . . . . ?
C4 C3 C5 C6 80.6(5) . . . . ?
O3 C5 C6 O4 44.9(7) . . . . ?
C3 C5 C6 O4 -80.0(6) . . . . ?
O3 C5 C6 O5 -136.8(4) . . . . ?
C3 C5 C6 O5 98.2(5) . . . . ?
N1 C4 C7 O6 -65.9(5) . . . . ?
C3 C4 C7 O6 -162.5(3) . . . . ?
N1 C4 C7 C8 -179.8(4) . . . . ?
C3 C4 C7 C8 83.6(5) . . . . ?
O6 C7 C8 O7 -8.0(5) . . . . ?
C4 C7 C8 O7 108.4(4) . . . . ?
N1 C12 C13 C14 -121.2(5) . . . . ?
N1 C12 C13 C18 61.2(6) . . . . ?
C18 C13 C14 C15 -0.2(7) . . . . ?
C12 C13 C14 C15 -177.7(5) . . . . ?
C13 C14 C15 C16 -2.0(9) . . . . ?
C14 C15 C16 C17 5.1(10) . . . . ?
C15 C16 C17 C18 -6.1(9) . . . . ?
C16 C17 C18 C13 4.1(9) . . . . ?
C14 C13 C18 C17 -1.0(8) . . . . ?
C12 C13 C18 C17 176.7(5) . . . . ?
O1 C2 N1 C12 -2.8(8) . . . . ?
C3 C2 N1 C12 176.0(4) . . . . ?
O1 C2 N1 C4 178.9(5) . . . . ?
C3 C2 N1 C4 -2.3(3) . . . . ?
C13 C12 N1 C2 -103.2(5) . . . . ?
C13 C12 N1 C4 74.5(6) . . . . ?
C7 C4 N1 C2 -113.9(4) . . . . ?
C3 C4 N1 C2 2.3(3) . . . . ?
C7 C4 N1 C12 67.9(6) . . . . ?
C3 C4 N1 C12 -175.9(4) . . . . ?
O4 C6 O5 C19 -0.5(8) . . . . ?
C5 C6 O5 C19 -178.9(5) . . . . ?
C20 C19 O5 C6 120.3(6) . . . . ?
O7 C9 O6 C7 31.2(5) . . . . ?
C10 C9 O6 C7 146.3(4) . . . . ?
C11 C9 O6 C7 -89.8(4) . . . . ?
C4 C7 O6 C9 -134.0(4) . . . . ?
C8 C7 O6 C9 -14.3(5) . . . . ?
C7 C8 O7 C9 27.6(5) . . . . ?
O6 C9 O7 C8 -37.1(5) . . . . ?
C10 C9 O7 C8 -152.5(4) . . . . ?
C11 C9 O7 C8 82.6(5) . . . . ?

loop_
_cod_related_entry_id
_cod_related_entry_database
_cod_related_entry_code
1 ChemSpider 30659065
